data_4035467
loop_
_publ_author_name
'Zhang, Lei'
'Sun, Beiqi'
'Liu, Qianyi'
'Mo, Fanyang'

_publ_section_title
;
 Addition of Diazo Compounds ipso-C-H Bond to Carbon Disulfide: Synthesis
 of 1,2,3-Thiadiazoles under Mild Conditions.
;
_journal_issue 7
_journal_name_full 'The Journal of organic chemistry'
_journal_page_first 4275
_journal_page_last 4278
_journal_paper_doi 10.1021/acs.joc.8b00383
_journal_volume 83
_journal_year 2018
_chemical_absolute_configuration unk
_chemical_formula_moiety 'C20 H26 N2 O2 S2'
_chemical_formula_sum 'C20 H26 N2 O2 S2'
_chemical_formula_weight 390.55
_space_group_crystal_system monoclinic
_space_group_IT_number 4
_space_group_name_Hall 'P 2yb'
_space_group_name_H-M_alt 'P 1 21 1'
_atom_sites_solution_hydrogens geom
_atom_sites_solution_primary iterative
_audit_creation_date 2017-04-09
_audit_creation_method
;
Olex2 1.2
(compiled 2016.02.19 svn.r3266 for OlexSys, GUI svn.r5155)
;
_cell_angle_alpha 90
_cell_angle_beta 94.438(5)
_cell_angle_gamma 90
_cell_formula_units_Z 2
_cell_length_a 12.6402(6)
_cell_length_b 5.7117(3)
_cell_length_c 14.0248(7)
_cell_measurement_reflns_used 3166
_cell_measurement_temperature 100.00(10)
_cell_measurement_theta_max 29.6240
_cell_measurement_theta_min 4.3770
_cell_volume 1009.51(9)
_computing_cell_refinement 'CrysAlisPro 1.171.39.7e (Rigaku OD, 2015)'
_computing_data_collection 'CrysAlisPro 1.171.39.7e (Rigaku OD, 2015)'
_computing_data_reduction 'CrysAlisPro 1.171.39.7e (Rigaku OD, 2015)'
_computing_molecular_graphics 'Olex2 (Dolomanov et al., 2009)'
_computing_publication_material 'Olex2 (Dolomanov et al., 2009)'
_computing_structure_refinement 'ShelXL (Sheldrick, 2015)'
_computing_structure_solution
;
Superflip (Palatinus & Chapuis, 2007;Palatinus & van der Lee, 2008;
Palatinus et al., 2012)
;
_diffrn_ambient_environment N~2~
_diffrn_ambient_temperature 100.00(10)
_diffrn_detector 'CCD plate'
_diffrn_measured_fraction_theta_full 0.994
_diffrn_measured_fraction_theta_max 0.995
_diffrn_measurement_details
;
List of Runs (angles in degrees, time in seconds):

  # Type    Start    End  Width  t~exp~   \w     \q     \k     \f   Frames
--------------------------------------------------------------------------
  1  \w    -40.00  23.00   0.50    3.00    --   -0.40 -57.00 150.00  126
  2  \w    -34.00   1.00   0.50    3.00    --   -0.40 -82.00 120.00   70
  3  \w    -34.00   5.00   0.50    3.00    --   -0.40 -82.00  30.00   78
  4  \w    -90.00 -52.00   0.50    3.00    --   -0.40 -57.00 150.00   76
;
_diffrn_measurement_device 'four-circle diffractometer'
_diffrn_measurement_device_type 'XtaLAB Pro: Kappa single'
_diffrn_measurement_method '\w scans'
_diffrn_orient_matrix_type 'CrysAlisPro convention (1999,Acta A55,543-557)'
_diffrn_orient_matrix_UB_11 -0.0002842000
_diffrn_orient_matrix_UB_12 -0.0209940000
_diffrn_orient_matrix_UB_13 0.0498162000
_diffrn_orient_matrix_UB_21 0.0551862000
_diffrn_orient_matrix_UB_22 -0.0241942000
_diffrn_orient_matrix_UB_23 0.0023938000
_diffrn_orient_matrix_UB_31 0.0111697000
_diffrn_orient_matrix_UB_32 0.1199276000
_diffrn_orient_matrix_UB_33 0.0092761000
_diffrn_radiation_monochromator graphite
_diffrn_radiation_probe x-ray
_diffrn_radiation_type MoK\a
_diffrn_radiation_wavelength 0.71073
_diffrn_reflns_av_R_equivalents 0.0309
_diffrn_reflns_av_unetI/netI 0.0452
_diffrn_reflns_Laue_measured_fraction_full 0.994
_diffrn_reflns_Laue_measured_fraction_max 0.995
_diffrn_reflns_limit_h_max 15
_diffrn_reflns_limit_h_min -15
_diffrn_reflns_limit_k_max 6
_diffrn_reflns_limit_k_min -7
_diffrn_reflns_limit_l_max 17
_diffrn_reflns_limit_l_min -17
_diffrn_reflns_number 6107
_diffrn_reflns_point_group_measured_fraction_full 0.845
_diffrn_reflns_point_group_measured_fraction_max 0.843
_diffrn_reflns_theta_full 25.242
_diffrn_reflns_theta_max 26.018
_diffrn_reflns_theta_min 3.917
_diffrn_source 'fine-focus sealed X-ray tube'
_diffrn_source_type 'Enhance (Mo) X-ray Source'
_exptl_absorpt_coefficient_mu 0.280
_exptl_absorpt_correction_T_max 1.00000
_exptl_absorpt_correction_T_min 0.67012
_exptl_absorpt_correction_type multi-scan
_exptl_absorpt_process_details
;
CrysAlisPro 1.171.39.7e (Rigaku Oxford Diffraction, 2015)
Empirical absorption correction using spherical harmonics,
 implemented in SCALE3 ABSPACK scaling algorithm.
;
_exptl_crystal_density_diffrn 1.285
_exptl_crystal_description block
_exptl_crystal_F_000 416
_exptl_crystal_size_max 0.15
_exptl_crystal_size_mid 0.1
_exptl_crystal_size_min 0.1
_refine_diff_density_max 0.506
_refine_diff_density_min -0.335
_refine_diff_density_rms 0.057
_refine_ls_abs_structure_details
;
 Flack x determined using 1069 quotients [(I+)-(I-)]/[(I+)+(I-)]
 (Parsons, Flack and Wagner, Acta Cryst. B69 (2013) 249-259).
;
_refine_ls_abs_structure_Flack 0.04(5)
_refine_ls_extinction_method none
_refine_ls_goodness_of_fit_ref 1.040
_refine_ls_hydrogen_treatment constr
_refine_ls_matrix_type full
_refine_ls_number_parameters 238
_refine_ls_number_reflns 3345
_refine_ls_number_restraints 1
_refine_ls_restrained_S_all 1.040
_refine_ls_R_factor_all 0.0362
_refine_ls_R_factor_gt 0.0342
_refine_ls_shift/su_max 0.000
_refine_ls_shift/su_mean 0.000
_refine_ls_structure_factor_coef Fsqd
_refine_ls_weighting_details 'w=1/[\s^2^(Fo^2^)+(0.0640P)^2^] where P=(Fo^2^+2Fc^2^)/3'
_refine_ls_weighting_scheme calc
_refine_ls_wR_factor_gt 0.0894
_refine_ls_wR_factor_ref 0.0908
_reflns_Friedel_coverage 0.530
_reflns_Friedel_fraction_full 0.660
_reflns_Friedel_fraction_max 0.654
_reflns_number_gt 3199
_reflns_number_total 3345
_reflns_threshold_expression 'I > 2\s(I)'
_cod_data_source_file jo8b00383_si_002.cif
_cod_data_source_block exp_358
_cod_database_code 4035467
_shelxl_version_number 2014-3
_chemical_oxdiff_formula C20H26O2N2S2
_shelx_space_group_comment
;
The symmetry employed for this shelxl refinement is uniquely defined
by the following loop, which should always be used as a source of
symmetry information in preference to the above space-group names.
They are only intended as comments.
;
_shelx_estimated_absorpt_t_max 0.973
_shelx_estimated_absorpt_t_min 0.959
_reflns_odcompleteness_completeness 99.41
_reflns_odcompleteness_iscentric 1
_reflns_odcompleteness_theta 25.97
_olex2_refinement_description
;
1. Fixed Uiso
 At 1.2 times of:
  All C(H) groups, All C(H,H) groups
 At 1.5 times of:
  All C(H,H,H) groups
2.a Ternary CH refined with riding coordinates:
 C4(H4), C6(H6), C9(H9), C10(H10)
2.b Secondary CH2 refined with riding coordinates:
 C5(H5A,H5B), C7(H7A,H7B), C8(H8A,H8B), C14(H14A,H14B)
2.c Aromatic/amide H refined with riding coordinates:
 C16(H16), C17(H17), C18(H18), C19(H19), C20(H20)
2.d Idealised Me refined as rotating group:
 C11(H11A,H11B,H11C), C12(H12A,H12B,H12C), C13(H13A,H13B,H13C)
;
_olex2_submission_special_instructions 'No special instructions were received'
_oxdiff_exptl_absorpt_empirical_details
;
Empirical correction (ABSPACK) includes:
- Absorption correction using spherical harmonics
- Frame scaling
- Detector area scaling
;
_oxdiff_exptl_absorpt_empirical_full_max 1.584
_oxdiff_exptl_absorpt_empirical_full_min 0.565

loop_
_space_group_symop_operation_xyz
'x, y, z'
'-x, y+1/2, -z'

loop_
_atom_site_label
_atom_site_type_symbol
_atom_site_fract_x
_atom_site_fract_y
_atom_site_fract_z
_atom_site_U_iso_or_equiv
_atom_site_adp_type
_atom_site_occupancy
_atom_site_site_symmetry_order
_atom_site_calc_flag
_atom_site_refinement_flags_posn
C1 C 0.15421(19) 0.7834(5) 0.46519(18) 0.0133(5) Uani 1 1 d .
C2 C 0.19992(19) 0.7482(5) 0.55797(17) 0.0132(5) Uani 1 1 d .
C3 C 0.26794(18) 0.5446(6) 0.58458(17) 0.0142(5) Uani 1 1 d .
C4 C 0.3627(2) 0.3383(5) 0.71456(18) 0.0152(6) Uani 1 1 d .
H4 H 0.3636 0.2196 0.6642 0.018 Uiso 1 1 calc R
C5 C 0.3056(2) 0.2412(5) 0.79775(19) 0.0169(6) Uani 1 1 d .
H5A H 0.2338 0.1977 0.7754 0.020 Uiso 1 1 calc R
H5B H 0.3016 0.3614 0.8462 0.020 Uiso 1 1 calc R
C6 C 0.3637(2) 0.0265(6) 0.84189(18) 0.0190(6) Uani 1 1 d .
H6 H 0.3649 -0.0939 0.7922 0.023 Uiso 1 1 calc R
C7 C 0.4785(2) 0.0920(6) 0.87282(19) 0.0211(6) Uani 1 1 d .
H7A H 0.5165 -0.0467 0.8962 0.025 Uiso 1 1 calc R
H7B H 0.4794 0.2041 0.9248 0.025 Uiso 1 1 calc R
C8 C 0.5352(2) 0.1976(6) 0.7903(2) 0.0231(7) Uani 1 1 d .
H8A H 0.5411 0.0793 0.7413 0.028 Uiso 1 1 calc R
H8B H 0.6065 0.2432 0.8136 0.028 Uiso 1 1 calc R
C9 C 0.4768(2) 0.4125(6) 0.74550(18) 0.0167(6) Uani 1 1 d .
H9 H 0.4727 0.5286 0.7965 0.020 Uiso 1 1 calc R
C10 C 0.5365(2) 0.5297(6) 0.66540(19) 0.0202(6) Uani 1 1 d .
H10 H 0.4940 0.6640 0.6417 0.024 Uiso 1 1 calc R
C11 C 0.6452(2) 0.6245(7) 0.7053(2) 0.0266(7) Uani 1 1 d .
H11A H 0.6928 0.4961 0.7194 0.040 Uiso 1 1 calc GR
H11B H 0.6367 0.7118 0.7627 0.040 Uiso 1 1 calc GR
H11C H 0.6737 0.7248 0.6587 0.040 Uiso 1 1 calc GR
C12 C 0.5518(2) 0.3698(6) 0.5794(2) 0.0254(7) Uani 1 1 d .
H12A H 0.5930 0.4502 0.5349 0.038 Uiso 1 1 calc GR
H12B H 0.4838 0.3297 0.5485 0.038 Uiso 1 1 calc GR
H12C H 0.5881 0.2297 0.6010 0.038 Uiso 1 1 calc GR
C13 C 0.3067(2) -0.0763(7) 0.9253(2) 0.0267(7) Uani 1 1 d .
H13A H 0.3089 0.0345 0.9769 0.040 Uiso 1 1 calc GR
H13B H 0.3414 -0.2184 0.9469 0.040 Uiso 1 1 calc GR
H13C H 0.2341 -0.1093 0.9042 0.040 Uiso 1 1 calc GR
C14 C 0.0815(2) 0.7499(5) 0.27389(17) 0.0157(6) Uani 1 1 d .
H14A H 0.0112 0.7775 0.2947 0.019 Uiso 1 1 calc R
H14B H 0.1119 0.8980 0.2561 0.019 Uiso 1 1 calc R
C15 C 0.07766(19) 0.5784(5) 0.19168(17) 0.0155(6) Uani 1 1 d .
C16 C 0.1519(2) 0.5913(6) 0.12252(18) 0.0194(6) Uani 1 1 d .
H16 H 0.1996 0.7155 0.1233 0.023 Uiso 1 1 calc R
C17 C 0.1544(2) 0.4185(6) 0.05282(19) 0.0226(7) Uani 1 1 d .
H17 H 0.2041 0.4272 0.0074 0.027 Uiso 1 1 calc R
C18 C 0.0830(2) 0.2326(6) 0.05058(19) 0.0230(7) Uani 1 1 d .
H18 H 0.0852 0.1172 0.0040 0.028 Uiso 1 1 calc R
C19 C 0.0087(2) 0.2204(6) 0.1182(2) 0.0222(6) Uani 1 1 d .
H19 H -0.0395 0.0971 0.1164 0.027 Uiso 1 1 calc R
C20 C 0.0058(2) 0.3919(6) 0.18895(18) 0.0196(6) Uani 1 1 d .
H20 H -0.0440 0.3821 0.2343 0.023 Uiso 1 1 calc R
N1 N 0.11089(17) 1.0768(5) 0.58697(15) 0.0190(5) Uani 1 1 d .
N2 N 0.17274(17) 0.9132(5) 0.62237(15) 0.0169(5) Uani 1 1 d .
O1 O 0.30156(13) 0.5425(4) 0.67808(12) 0.0164(4) Uani 1 1 d .
O2 O 0.28909(15) 0.3995(4) 0.52560(12) 0.0176(4) Uani 1 1 d .
S1 S 0.08059(5) 1.03346(13) 0.46703(4) 0.01556(18) Uani 1 1 d .
S2 S 0.16664(5) 0.60416(12) 0.36764(4) 0.01424(17) Uani 1 1 d .

loop_
_atom_site_aniso_label
_atom_site_aniso_U_11
_atom_site_aniso_U_22
_atom_site_aniso_U_33
_atom_site_aniso_U_23
_atom_site_aniso_U_13
_atom_site_aniso_U_12
C1 0.0076(10) 0.0154(15) 0.0172(12) 0.0004(11) 0.0023(9) 0.0005(10)
C2 0.0075(11) 0.0185(15) 0.0140(12) -0.0017(11) 0.0025(9) -0.0013(11)
C3 0.0089(10) 0.0188(15) 0.0148(11) -0.0015(11) 0.0010(9) -0.0002(11)
C4 0.0149(12) 0.0155(15) 0.0148(12) -0.0001(11) -0.0014(10) 0.0060(11)
C5 0.0146(12) 0.0202(16) 0.0158(12) -0.0020(12) 0.0003(10) 0.0018(12)
C6 0.0189(12) 0.0189(15) 0.0194(13) -0.0009(13) 0.0017(10) 0.0000(13)
C7 0.0180(12) 0.0226(17) 0.0220(12) 0.0040(13) -0.0029(10) 0.0029(13)
C8 0.0153(13) 0.0243(18) 0.0293(15) 0.0085(14) 0.0002(11) 0.0050(12)
C9 0.0137(12) 0.0186(15) 0.0176(12) 0.0002(12) -0.0004(10) 0.0041(11)
C10 0.0139(12) 0.0212(15) 0.0258(13) 0.0044(13) 0.0032(10) 0.0050(12)
C11 0.0186(13) 0.0239(17) 0.0379(16) -0.0004(15) 0.0050(12) -0.0019(13)
C12 0.0171(13) 0.035(2) 0.0249(14) 0.0019(15) 0.0076(11) 0.0041(13)
C13 0.0243(14) 0.0272(18) 0.0292(15) 0.0050(15) 0.0052(12) 0.0008(14)
C14 0.0147(12) 0.0181(15) 0.0139(12) 0.0015(11) -0.0022(9) 0.0030(11)
C15 0.0137(11) 0.0192(17) 0.0131(11) 0.0022(11) -0.0034(9) 0.0025(11)
C16 0.0146(11) 0.0263(17) 0.0169(12) 0.0046(13) -0.0017(9) 0.0012(12)
C17 0.0202(13) 0.0327(19) 0.0148(12) 0.0009(13) 0.0010(11) 0.0069(13)
C18 0.0287(14) 0.0249(18) 0.0148(13) -0.0027(13) -0.0026(11) 0.0066(13)
C19 0.0233(14) 0.0239(18) 0.0183(13) 0.0024(12) -0.0063(11) -0.0018(13)
C20 0.0190(13) 0.0253(18) 0.0137(12) 0.0024(12) -0.0025(10) -0.0003(12)
N1 0.0185(11) 0.0223(15) 0.0161(10) -0.0036(10) 0.0006(8) 0.0028(10)
N2 0.0123(10) 0.0211(14) 0.0175(10) -0.0006(10) 0.0030(8) 0.0008(10)
O1 0.0152(8) 0.0199(11) 0.0133(8) -0.0020(8) -0.0029(7) 0.0057(9)
O2 0.0154(9) 0.0221(12) 0.0152(9) -0.0035(8) -0.0001(7) 0.0026(8)
S1 0.0132(3) 0.0164(4) 0.0168(3) -0.0004(3) -0.0002(2) 0.0025(3)
S2 0.0133(3) 0.0169(4) 0.0122(3) -0.0011(3) -0.0010(2) 0.0022(2)

loop_
_atom_type_symbol
_atom_type_description
_atom_type_scat_dispersion_real
_atom_type_scat_dispersion_imag
_atom_type_scat_source
C C 0.0033 0.0016 'International Tables Vol C Tables 4.2.6.8 and 6.1.1.4'
H H 0.0000 0.0000 'International Tables Vol C Tables 4.2.6.8 and 6.1.1.4'
N N 0.0061 0.0033 'International Tables Vol C Tables 4.2.6.8 and 6.1.1.4'
O O 0.0106 0.0060 'International Tables Vol C Tables 4.2.6.8 and 6.1.1.4'
S S 0.1246 0.1234 'International Tables Vol C Tables 4.2.6.8 and 6.1.1.4'

loop_
_geom_angle_atom_site_label_1
_geom_angle_atom_site_label_2
_geom_angle_atom_site_label_3
_geom_angle
C2 C1 S1 107.1(2)
C2 C1 S2 126.6(2)
S1 C1 S2 126.30(15)
C1 C2 C3 122.7(2)
N2 C2 C1 114.1(2)
N2 C2 C3 123.2(2)
O1 C3 C2 112.7(2)
O2 C3 C2 121.3(2)
O2 C3 O1 126.0(3)
C5 C4 H4 109.4
C5 C4 C9 112.0(2)
C9 C4 H4 109.4
O1 C4 H4 109.4
O1 C4 C5 106.7(2)
O1 C4 C9 109.7(2)
C4 C5 H5A 109.4
C4 C5 H5B 109.4
C4 C5 C6 111.1(2)
H5A C5 H5B 108.0
C6 C5 H5A 109.4
C6 C5 H5B 109.4
C5 C6 H6 107.9
C5 C6 C13 112.0(2)
C7 C6 C5 109.4(3)
C7 C6 H6 107.9
C7 C6 C13 111.6(2)
C13 C6 H6 107.9
C6 C7 H7A 109.3
C6 C7 H7B 109.3
C6 C7 C8 111.8(2)
H7A C7 H7B 107.9
C8 C7 H7A 109.3
C8 C7 H7B 109.3
C7 C8 H8A 109.1
C7 C8 H8B 109.1
C7 C8 C9 112.6(2)
H8A C8 H8B 107.8
C9 C8 H8A 109.1
C9 C8 H8B 109.1
C4 C9 C8 107.8(2)
C4 C9 H9 107.0
C4 C9 C10 114.4(2)
C8 C9 H9 107.0
C8 C9 C10 113.2(2)
C10 C9 H9 107.0
C9 C10 H10 107.3
C11 C10 C9 111.0(2)
C11 C10 H10 107.3
C12 C10 C9 114.2(3)
C12 C10 H10 107.3
C12 C10 C11 109.4(2)
C10 C11 H11A 109.5
C10 C11 H11B 109.5
C10 C11 H11C 109.5
H11A C11 H11B 109.5
H11A C11 H11C 109.5
H11B C11 H11C 109.5
C10 C12 H12A 109.5
C10 C12 H12B 109.5
C10 C12 H12C 109.5
H12A C12 H12B 109.5
H12A C12 H12C 109.5
H12B C12 H12C 109.5
C6 C13 H13A 109.5
C6 C13 H13B 109.5
C6 C13 H13C 109.5
H13A C13 H13B 109.5
H13A C13 H13C 109.5
H13B C13 H13C 109.5
H14A C14 H14B 109.0
C15 C14 H14A 111.0
C15 C14 H14B 111.0
C15 C14 S2 103.62(19)
S2 C14 H14A 111.0
S2 C14 H14B 111.0
C16 C15 C14 120.7(3)
C20 C15 C14 119.8(2)
C20 C15 C16 119.3(3)
C15 C16 H16 120.0
C17 C16 C15 120.1(3)
C17 C16 H16 120.0
C16 C17 H17 119.8
C16 C17 C18 120.5(3)
C18 C17 H17 119.8
C17 C18 H18 120.2
C19 C18 C17 119.6(3)
C19 C18 H18 120.2
C18 C19 H19 119.8
C18 C19 C20 120.5(3)
C20 C19 H19 119.8
C15 C20 H20 120.0
C19 C20 C15 120.0(3)
C19 C20 H20 120.0
N2 N1 S1 110.81(19)
N1 N2 C2 114.8(2)
C3 O1 C4 117.6(2)
C1 S1 N1 93.15(12)
C1 S2 C14 102.40(13)

loop_
_geom_bond_atom_site_label_1
_geom_bond_atom_site_label_2
_geom_bond_distance
C1 C2 1.397(3)
C1 S1 1.706(3)
C1 S2 1.726(3)
C2 C3 1.477(4)
C2 N2 1.368(4)
C3 O1 1.347(3)
C3 O2 1.215(3)
C4 H4 0.9800
C4 C5 1.523(4)
C4 C9 1.533(4)
C4 O1 1.469(3)
C5 H5A 0.9700
C5 H5B 0.9700
C5 C6 1.535(4)
C6 H6 0.9800
C6 C7 1.529(4)
C6 C13 1.537(4)
C7 H7A 0.9700
C7 H7B 0.9700
C7 C8 1.532(4)
C8 H8A 0.9700
C8 H8B 0.9700
C8 C9 1.541(4)
C9 H9 0.9800
C9 C10 1.553(4)
C10 H10 0.9800
C10 C11 1.541(4)
C10 C12 1.537(4)
C11 H11A 0.9600
C11 H11B 0.9600
C11 H11C 0.9600
C12 H12A 0.9600
C12 H12B 0.9600
C12 H12C 0.9600
C13 H13A 0.9600
C13 H13B 0.9600
C13 H13C 0.9600
C14 H14A 0.9700
C14 H14B 0.9700
C14 C15 1.511(4)
C14 S2 1.833(3)
C15 C16 1.403(4)
C15 C20 1.399(4)
C16 H16 0.9300
C16 C17 1.391(4)
C17 H17 0.9300
C17 C18 1.392(5)
C18 H18 0.9300
C18 C19 1.387(4)
C19 H19 0.9300
C19 C20 1.397(4)
C20 H20 0.9300
N1 N2 1.292(3)
N1 S1 1.714(2)

loop_
_geom_torsion_atom_site_label_1
_geom_torsion_atom_site_label_2
_geom_torsion_atom_site_label_3
_geom_torsion_atom_site_label_4
_geom_torsion
C1 C2 C3 O1 -178.6(2)
C1 C2 C3 O2 1.5(4)
C1 C2 N2 N1 -1.1(3)
C2 C1 S1 N1 -0.82(19)
C2 C1 S2 C14 177.3(2)
C2 C3 O1 C4 175.2(2)
C3 C2 N2 N1 -178.6(2)
C4 C5 C6 C7 56.4(3)
C4 C5 C6 C13 -179.3(2)
C4 C9 C10 C11 173.3(3)
C4 C9 C10 C12 -62.5(3)
C5 C4 C9 C8 57.3(3)
C5 C4 C9 C10 -175.8(3)
C5 C4 O1 C3 -124.7(2)
C5 C6 C7 C8 -54.7(3)
C6 C7 C8 C9 56.1(4)
C7 C8 C9 C4 -55.6(3)
C7 C8 C9 C10 176.8(2)
C8 C9 C10 C11 -62.6(3)
C8 C9 C10 C12 61.5(3)
C9 C4 C5 C6 -59.6(3)
C9 C4 O1 C3 113.7(2)
C13 C6 C7 C8 -179.2(3)
C14 C15 C16 C17 173.4(2)
C14 C15 C20 C19 -173.9(2)
C15 C14 S2 C1 -171.85(18)
C15 C16 C17 C18 0.4(4)
C16 C15 C20 C19 0.3(4)
C16 C17 C18 C19 0.2(4)
C17 C18 C19 C20 -0.6(4)
C18 C19 C20 C15 0.4(4)
C20 C15 C16 C17 -0.7(4)
N2 C2 C3 O1 -1.3(4)
N2 C2 C3 O2 178.9(3)
N2 N1 S1 C1 0.3(2)
O1 C4 C5 C6 -179.7(2)
O1 C4 C9 C8 175.7(2)
O1 C4 C9 C10 -57.4(3)
O2 C3 O1 C4 -5.0(4)
S1 C1 C2 C3 178.8(2)
S1 C1 C2 N2 1.2(3)
S1 C1 S2 C14 -0.8(2)
S1 N1 N2 C2 0.4(3)
S2 C1 C2 C3 0.4(4)
S2 C1 C2 N2 -177.2(2)
S2 C1 S1 N1 177.56(19)
S2 C14 C15 C16 -90.9(3)
S2 C14 C15 C20 83.3(3)
